data_4129361
loop_
_publ_author_name
'Engle, Keary M.'
'Lu, Gang'
'Luo, Shao-Xiong'
'Henling, Lawrence M.'
'Takase, Michael K.'
'Liu, Peng'
'Houk, K. N.'
'Grubbs, Robert H.'

_publ_section_title
;
 Origins of initiation rate differences in ruthenium olefin metathesis
 catalysts containing chelating benzylidenes.
;
_journal_issue 17
_journal_name_full 'Journal of the American Chemical Society'
_journal_page_first 5782
_journal_page_last 5792
_journal_paper_doi 10.1021/jacs.5b01144
_journal_volume 137
_journal_year 2015
_chemical_formula_moiety 'C38 H46 Cl2 N2 O Ru'
_chemical_formula_sum 'C38 H46 Cl2 N2 O Ru'
_chemical_formula_weight 718.74
_space_group_crystal_system orthorhombic
_space_group_IT_number 29
_space_group_name_Hall 'P 2c -2ac'
_space_group_name_H-M_alt 'P c a 21'
_atom_sites_solution_hydrogens geom
_atom_sites_solution_primary direct
_audit_creation_date 2014-02-03
_audit_creation_method
;
Olex2 1.2
(compiled 2013.12.10 svn.r2850 for OlexSys, GUI svn.r4736),
 SHELXL-2014,
 and manual edit
;
_cell_angle_alpha 90
_cell_angle_beta 90
_cell_angle_gamma 90
_cell_formula_units_Z 8
_cell_length_a 19.0950(13)
_cell_length_b 23.0197(14)
_cell_length_c 15.4980(11)
_cell_measurement_reflns_used 9887
_cell_measurement_temperature 100
_cell_measurement_theta_max 29.81
_cell_measurement_theta_min 2.63
_cell_volume 6812.3(8)
_computing_cell_refinement 'SAINT V8.34A (Bruker-AXS, 2007)'
_computing_data_collection 'APEX2 2013.10-0 (Bruker-AXS, 2007)'
_computing_data_reduction 'SAINT V8.34A (Bruker-AXS, 2007)'
_computing_molecular_graphics 'DIAMOND 3 (Crystal Impact, 1999)'
_computing_publication_material 'Olex2 (Dolomanov et al., 2009)'
_computing_structure_refinement 'SHELXL-2014/1 (Sheldrick, 2014)'
_computing_structure_solution 'XT (Sheldrick, 2012)'
_diffrn_ambient_temperature 100
_diffrn_detector_area_resol_mean 8.33
_diffrn_measured_fraction_theta_full 1.000
_diffrn_measured_fraction_theta_max 0.967
_diffrn_measurement_device_type 'Bruker APEX-II CCD'
_diffrn_measurement_method '\f and \w scans'
_diffrn_radiation_type MoK\a
_diffrn_radiation_wavelength 0.71073
_diffrn_reflns_av_R_equivalents 0.1210
_diffrn_reflns_av_unetI/netI 0.1249
_diffrn_reflns_Laue_measured_fraction_full 1.000
_diffrn_reflns_Laue_measured_fraction_max 0.967
_diffrn_reflns_limit_h_max 31
_diffrn_reflns_limit_h_min -31
_diffrn_reflns_limit_k_max 38
_diffrn_reflns_limit_k_min -37
_diffrn_reflns_limit_l_max 22
_diffrn_reflns_limit_l_min -25
_diffrn_reflns_number 182274
_diffrn_reflns_point_group_measured_fraction_full 0.998
_diffrn_reflns_point_group_measured_fraction_max 0.918
_diffrn_reflns_theta_full 25.000
_diffrn_reflns_theta_max 36.608
_diffrn_reflns_theta_min 1.386
_diffrn_source_current 30
_diffrn_source_power 1.5
_diffrn_source_target Mo
_diffrn_source_voltage 50
_diffrn_standards_number 0
_exptl_absorpt_coefficient_mu 0.650
_exptl_absorpt_correction_T_max 1.0000
_exptl_absorpt_correction_T_min 0.8945
_exptl_absorpt_correction_type multi-scan
_exptl_absorpt_process_details
;
SADABS-2012/1 (Bruker,2012) was used for absorption correction.
wR2(int) was 0.0728 before and 0.0685 after correction.
The Ratio of minimum to maximum transmission is 0.8945.
The \l/2 correction factor is 0.0015.
;
_exptl_crystal_colour green
_exptl_crystal_colour_primary green
_exptl_crystal_density_diffrn 1.402
_exptl_crystal_description triangular
_exptl_crystal_F_000 2992
_exptl_crystal_size_max 0.19
_exptl_crystal_size_mid 0.10
_exptl_crystal_size_min 0.06
_refine_diff_density_max 0.908
_refine_diff_density_min -0.993
_refine_diff_density_rms 0.126
_refine_ls_abs_structure_details
;
 Flack x determined using 5683 quotients [(I+)-(I-)]/[(I+)+(I-)]
 (Parsons, Flack and Wagner, Acta Cryst. B69 (2013) 249-259).
;
_refine_ls_abs_structure_Flack -0.024(13)
_refine_ls_extinction_method none
_refine_ls_goodness_of_fit_ref 1.005
_refine_ls_hydrogen_treatment constr
_refine_ls_matrix_type full
_refine_ls_number_parameters 805
_refine_ls_number_reflns 30913
_refine_ls_number_restraints 1
_refine_ls_restrained_S_all 1.005
_refine_ls_R_factor_all 0.1360
_refine_ls_R_factor_gt 0.0561
_refine_ls_shift/su_max 0.001
_refine_ls_shift/su_mean 0.000
_refine_ls_structure_factor_coef Fsqd
_refine_ls_weighting_details 'w=1/[\s^2^(Fo^2^)+(0.0200P)^2^] where P=(Fo^2^+2Fc^2^)/3'
_refine_ls_weighting_scheme calc
_refine_ls_wR_factor_gt 0.0724
_refine_ls_wR_factor_ref 0.0890
_reflns_Friedel_coverage 0.843
_reflns_Friedel_fraction_full 0.996
_reflns_Friedel_fraction_max 0.865
_reflns_number_gt 17009
_reflns_number_total 30913
_reflns_threshold_expression 'I > 2\s(I)'
_cod_data_source_file ja5b01144_si_005.cif
_cod_data_source_block a14021
_cod_database_code 4129361
_shelxl_version_number 2014-1
_shelx_space_group_comment
;
The symmetry employed for this shelxl refinement is uniquely defined
by the following loop, which should always be used as a source of
symmetry information in preference to the above space-group names.
They are only intended as comments.
;
_shelx_estimated_absorpt_t_max 0.962
_shelx_estimated_absorpt_t_min 0.886
_refine_ls_abs_structure_hooft -0.028(12)
_olex2_refinement_description
;
1. Fixed Uiso
 At 1.2 times of:
  All C(H) groups, All C(H,H) groups
 At 1.5 times of:
  All C(H,H,H) groups
2.a Ternary CH refined with riding coordinates:
 C29(H29), C30(H30), C32(H32), C34(H34), C36(H36), C29B(H29B), C30B(H30B),
 C32B(H32B), C34B(H34B), C36B(H36B)
2.b Secondary CH2 refined with riding coordinates:
 C2(H2A,H2B), C3(H3A,H3B), C31(H31A,H31B), C33(H33A,H33B), C35(H35A,H35B),
 C37(H37A,H37B), C38(H38A,H38B), C2B(H2C,H1), C3B(H3C,H3D), C31B(H31C,H31D),
 C33B(H33C,H33D), C35B(H35C,H35D), C37B(H37C,H37D), C38B(H38C,H38D)
2.c Aromatic/amide H refined with riding coordinates:
 C6(H6), C8(H8), C15(H15), C17(H17), C22(H22), C24(H24), C25(H25), C26(H26),
 C27(H27), C6B(H6B), C8B(H8B), C15B(H15B), C17B(H17B), C22B(H22B), C24B(H24B),
 C25B(H25B), C26B(H26B), C27B(H27B)
2.d Idealised Me refined as rotating group:
 C10(H10A,H10B,H10C), C11(H11A,H11B,H11C), C12(H12A,H12B,H12C), C19(H19A,H19B,
 H19C), C20(H20A,H20B,H20C), C21(H21A,H21B,H21C), C10B(H10D,H10E,H10F),
 C11B(H11D,H11E,H11F), C12B(H12D,H12E,H12F), C19B(H19D,H19E,H19F), C20B(H20D,
 H20E,H20F), C21B(H21D,H21E,H21F)
;

loop_
_space_group_symop_operation_xyz
'x, y, z'
'-x, -y, z+1/2'
'x+1/2, -y, z'
'-x+1/2, y, z+1/2'

loop_
_atom_site_label
_atom_site_type_symbol
_atom_site_fract_x
_atom_site_fract_y
_atom_site_fract_z
_atom_site_U_iso_or_equiv
_atom_site_adp_type
_atom_site_occupancy
_atom_site_site_symmetry_order
_atom_site_calc_flag
_atom_site_refinement_flags_posn
Ru1 Ru 0.36394(2) 0.06773(2) 1.00696(2) 0.01131(16) Uani 1 1 d .
Cl1 Cl 0.26452(6) 0.04608(5) 1.08729(7) 0.0193(3) Uani 1 1 d .
Cl2 Cl 0.46453(6) 0.05881(5) 0.91981(7) 0.0176(3) Uani 1 1 d .
O1 O 0.42414(16) 0.02369(11) 1.12084(17) 0.0137(6) Uani 1 1 d .
N1 N 0.26371(19) 0.07139(14) 0.8654(2) 0.0146(7) Uani 1 1 d .
N2 N 0.2840(2) 0.16017(15) 0.9048(2) 0.0178(8) Uani 1 1 d .
C1 C 0.3026(2) 0.10399(18) 0.9188(3) 0.0133(9) Uani 1 1 d .
C2 C 0.2158(2) 0.10480(17) 0.8093(3) 0.0178(10) Uani 1 1 d .
H2A H 0.1664 0.0934 0.8187 0.021 Uiso 1 1 calc R
H2B H 0.2277 0.0997 0.7476 0.021 Uiso 1 1 calc R
C3 C 0.2291(3) 0.16672(18) 0.8388(3) 0.0244(11) Uani 1 1 d .
H3A H 0.2455 0.1912 0.7904 0.029 Uiso 1 1 calc R
H3B H 0.1862 0.1842 0.8637 0.029 Uiso 1 1 calc R
C4 C 0.2691(2) 0.00930(17) 0.8557(3) 0.0137(9) Uani 1 1 d .
C5 C 0.2205(2) -0.02744(19) 0.8957(3) 0.0165(9) Uani 1 1 d .
C6 C 0.2301(3) -0.08691(18) 0.8865(3) 0.0216(10) Uani 1 1 d .
H6 H 0.1987 -0.1126 0.9149 0.026 Uiso 1 1 calc R
C7 C 0.2839(3) -0.10990(19) 0.8372(3) 0.0196(10) Uani 1 1 d .
C8 C 0.3277(3) -0.07236(19) 0.7930(3) 0.0181(9) Uani 1 1 d .
H8 H 0.3635 -0.0880 0.7573 0.022 Uiso 1 1 calc R
C9 C 0.3206(2) -0.01227(18) 0.7994(3) 0.0146(9) Uani 1 1 d .
C10 C 0.1573(2) -0.0047(2) 0.9434(3) 0.0240(11) Uani 1 1 d .
H10A H 0.1600 0.0377 0.9473 0.036 Uiso 1 1 calc GR
H10B H 0.1561 -0.0213 1.0016 0.036 Uiso 1 1 calc GR
H10C H 0.1147 -0.0158 0.9123 0.036 Uiso 1 1 calc GR
C11 C 0.2934(3) -0.17535(18) 0.8313(3) 0.0304(13) Uani 1 1 d .
H11A H 0.3082 -0.1905 0.8875 0.046 Uiso 1 1 calc GR
H11B H 0.3293 -0.1843 0.7880 0.046 Uiso 1 1 calc GR
H11C H 0.2490 -0.1934 0.8145 0.046 Uiso 1 1 calc GR
C12 C 0.3646(3) 0.02690(18) 0.7441(3) 0.0190(9) Uani 1 1 d .
H12A H 0.3355 0.0585 0.7214 0.028 Uiso 1 1 calc GR
H12B H 0.3842 0.0046 0.6960 0.028 Uiso 1 1 calc GR
H12C H 0.4027 0.0433 0.7788 0.028 Uiso 1 1 calc GR
C13 C 0.3121(2) 0.21082(18) 0.9455(3) 0.0174(9) Uani 1 1 d .
C14 C 0.3712(3) 0.23742(17) 0.9091(3) 0.0165(9) Uani 1 1 d .
C15 C 0.3988(3) 0.28637(18) 0.9501(3) 0.0192(10) Uani 1 1 d .
H15 H 0.4392 0.3045 0.9266 0.023 Uiso 1 1 calc R
C16 C 0.3687(3) 0.30909(17) 1.0241(3) 0.0180(8) Uani 1 1 d .
C17 C 0.3090(3) 0.28187(18) 1.0579(3) 0.0204(10) Uani 1 1 d .
H17 H 0.2878 0.2974 1.1083 0.024 Uiso 1 1 calc R
C18 C 0.2800(2) 0.23259(18) 1.0198(3) 0.0168(9) Uani 1 1 d .
C19 C 0.4054(3) 0.2122(2) 0.8300(3) 0.0229(11) Uani 1 1 d .
H19A H 0.4281 0.1753 0.8449 0.034 Uiso 1 1 calc GR
H19B H 0.4405 0.2394 0.8079 0.034 Uiso 1 1 calc GR
H19C H 0.3698 0.2053 0.7855 0.034 Uiso 1 1 calc GR
C20 C 0.3990(3) 0.36226(19) 1.0682(3) 0.0277(11) Uani 1 1 d .
H20A H 0.4232 0.3504 1.1212 0.041 Uiso 1 1 calc GR
H20B H 0.3612 0.3893 1.0826 0.041 Uiso 1 1 calc GR
H20C H 0.4324 0.3814 1.0294 0.041 Uiso 1 1 calc GR
C21 C 0.2179(3) 0.2018(2) 1.0591(3) 0.0289(12) Uani 1 1 d .
H21A H 0.1777 0.2046 1.0200 0.043 Uiso 1 1 calc GR
H21B H 0.2062 0.2198 1.1144 0.043 Uiso 1 1 calc GR
H21C H 0.2296 0.1608 1.0682 0.043 Uiso 1 1 calc GR
C22 C 0.3930(2) 0.13141(17) 1.0676(3) 0.0150(9) Uani 1 1 d .
H22 H 0.3878 0.1693 1.0441 0.018 Uiso 1 1 calc R
C23 C 0.4239(2) 0.12314(18) 1.1521(3) 0.0138(9) Uani 1 1 d .
C24 C 0.4385(2) 0.17011(19) 1.2073(3) 0.0194(10) Uani 1 1 d .
H24 H 0.4285 0.2086 1.1890 0.023 Uiso 1 1 calc R
C25 C 0.4673(2) 0.1608(2) 1.2883(3) 0.0216(10) Uani 1 1 d .
H25 H 0.4766 0.1926 1.3255 0.026 Uiso 1 1 calc R
C26 C 0.4823(2) 0.10467(19) 1.3143(3) 0.0202(10) Uani 1 1 d .
H26 H 0.5021 0.0984 1.3698 0.024 Uiso 1 1 calc R
C27 C 0.4691(2) 0.0570(2) 1.2610(3) 0.0175(9) Uani 1 1 d .
H27 H 0.4801 0.0188 1.2797 0.021 Uiso 1 1 calc R
C28 C 0.4397(2) 0.06614(19) 1.1804(2) 0.0132(8) Uani 1 1 d .
C29 C 0.4540(2) -0.03454(17) 1.1375(3) 0.0158(9) Uani 1 1 d .
H29 H 0.5009 -0.0291 1.1651 0.019 Uiso 1 1 calc R
C30 C 0.4087(3) -0.0710(2) 1.1991(3) 0.0200(10) Uani 1 1 d .
H30 H 0.3987 -0.0484 1.2528 0.024 Uiso 1 1 calc R
C31 C 0.4532(3) -0.12549(19) 1.2212(3) 0.0264(12) Uani 1 1 d .
H31A H 0.4977 -0.1134 1.2488 0.032 Uiso 1 1 calc R
H31B H 0.4274 -0.1505 1.2623 0.032 Uiso 1 1 calc R
C32 C 0.4688(3) -0.1596(2) 1.1383(3) 0.0268(12) Uani 1 1 d .
H32 H 0.4974 -0.1948 1.1526 0.032 Uiso 1 1 calc R
C33 C 0.5094(2) -0.12089(18) 1.0749(3) 0.0220(10) Uani 1 1 d .
H33A H 0.5198 -0.1429 1.0216 0.026 Uiso 1 1 calc R
H33B H 0.5544 -0.1088 1.1012 0.026 Uiso 1 1 calc R
C34 C 0.4651(2) -0.06651(18) 1.0528(3) 0.0164(8) Uani 1 1 d .
H34 H 0.4914 -0.0412 1.0116 0.020 Uiso 1 1 calc R
C35 C 0.3955(3) -0.0854(2) 1.0120(3) 0.0169(10) Uani 1 1 d .
H35A H 0.3671 -0.0507 0.9979 0.020 Uiso 1 1 calc R
H35B H 0.4047 -0.1068 0.9578 0.020 Uiso 1 1 calc R
C36 C 0.3549(3) -0.12417(18) 1.0741(3) 0.0218(10) Uani 1 1 d .
H36 H 0.3097 -0.1363 1.0469 0.026 Uiso 1 1 calc R
C37 C 0.3989(3) -0.17854(18) 1.0962(3) 0.0266(11) Uani 1 1 d .
H37A H 0.4085 -0.2010 1.0430 0.032 Uiso 1 1 calc R
H37B H 0.3725 -0.2038 1.1365 0.032 Uiso 1 1 calc R
C38 C 0.3399(3) -0.0903(2) 1.1572(3) 0.0238(11) Uani 1 1 d .
H38A H 0.3109 -0.0559 1.1439 0.029 Uiso 1 1 calc R
H38B H 0.3135 -0.1153 1.1979 0.029 Uiso 1 1 calc R
Ru1B Ru 0.36211(2) 0.56592(2) 0.49576(2) 0.01036(14) Uani 1 1 d .
Cl1B Cl 0.26438(6) 0.54008(5) 0.57624(7) 0.0186(3) Uani 1 1 d .
Cl2B Cl 0.46221(6) 0.56010(5) 0.40742(6) 0.0159(2) Uani 1 1 d .
O1B O 0.42426(15) 0.52156(11) 0.60926(17) 0.0125(6) Uani 1 1 d .
N1B N 0.26230(19) 0.57023(14) 0.3529(2) 0.0151(7) Uani 1 1 d .
N2B N 0.2823(2) 0.65893(14) 0.3939(2) 0.0146(8) Uani 1 1 d .
C1B C 0.3002(2) 0.60272(18) 0.4084(3) 0.0130(9) Uani 1 1 d .
C2B C 0.2166(2) 0.60410(18) 0.2955(3) 0.0179(10) Uani 1 1 d .
H2C H 0.1670 0.5925 0.3020 0.022 Uiso 1 1 calc R
H1 H 0.2307 0.5996 0.2344 0.022 Uiso 1 1 calc R
C3B C 0.2285(3) 0.66604(18) 0.3269(3) 0.0238(11) Uani 1 1 d .
H3C H 0.2454 0.6913 0.2796 0.029 Uiso 1 1 calc R
H3D H 0.1850 0.6828 0.3512 0.029 Uiso 1 1 calc R
C4B C 0.2660(2) 0.50824(17) 0.3446(2) 0.0131(9) Uani 1 1 d .
C5B C 0.2156(2) 0.47346(19) 0.3853(3) 0.0161(9) Uani 1 1 d .
C6B C 0.2230(3) 0.41322(19) 0.3787(3) 0.0200(10) Uani 1 1 d .
H6B H 0.1902 0.3888 0.4072 0.024 Uiso 1 1 calc R
C7B C 0.2771(3) 0.38804(18) 0.3312(3) 0.0181(10) Uani 1 1 d .
C8B C 0.3223(3) 0.42391(18) 0.2861(3) 0.0168(9) Uani 1 1 d .
H8B H 0.3580 0.4070 0.2515 0.020 Uiso 1 1 calc R
C9B C 0.3167(2) 0.48441(18) 0.2903(3) 0.0147(9) Uani 1 1 d .
C10B C 0.1524(2) 0.4983(2) 0.4313(3) 0.0205(10) Uani 1 1 d .
H10D H 0.1591 0.5401 0.4401 0.031 Uiso 1 1 calc GR
H10E H 0.1469 0.4791 0.4874 0.031 Uiso 1 1 calc GR
H10F H 0.1104 0.4918 0.3963 0.031 Uiso 1 1 calc GR
C11B C 0.2856(3) 0.32268(18) 0.3277(3) 0.0308(13) Uani 1 1 d .
H11D H 0.2924 0.3076 0.3862 0.046 Uiso 1 1 calc GR
H11E H 0.3265 0.3129 0.2922 0.046 Uiso 1 1 calc GR
H11F H 0.2436 0.3052 0.3023 0.046 Uiso 1 1 calc GR
C12B C 0.3629(3) 0.52193(17) 0.2340(3) 0.0175(9) Uani 1 1 d .
H12D H 0.3344 0.5517 0.2056 0.026 Uiso 1 1 calc GR
H12E H 0.3857 0.4977 0.1902 0.026 Uiso 1 1 calc GR
H12F H 0.3987 0.5407 0.2697 0.026 Uiso 1 1 calc GR
C13B C 0.3087(2) 0.70920(18) 0.4382(3) 0.0159(9) Uani 1 1 d .
C14B C 0.3677(3) 0.73700(17) 0.4057(2) 0.0158(9) Uani 1 1 d .
C15B C 0.3936(3) 0.78459(18) 0.4515(3) 0.0192(10) Uani 1 1 d .
H15B H 0.4343 0.8039 0.4309 0.023 Uiso 1 1 calc R
C16B C 0.3618(3) 0.80451(17) 0.5260(3) 0.0199(9) Uani 1 1 d .
C17B C 0.3024(3) 0.77622(18) 0.5569(3) 0.0216(10) Uani 1 1 d .
H17B H 0.2805 0.7897 0.6082 0.026 Uiso 1 1 calc R
C18B C 0.2744(3) 0.72788(18) 0.5133(3) 0.0174(10) Uani 1 1 d .
C19B C 0.4036(3) 0.7146(2) 0.3262(3) 0.0223(11) Uani 1 1 d .
H19D H 0.4266 0.6776 0.3393 0.033 Uiso 1 1 calc GR
H19E H 0.4388 0.7428 0.3071 0.033 Uiso 1 1 calc GR
H19F H 0.3690 0.7088 0.2803 0.033 Uiso 1 1 calc GR
C20B C 0.3919(3) 0.85577(19) 0.5760(3) 0.0296(12) Uani 1 1 d .
H20D H 0.4154 0.8416 0.6281 0.044 Uiso 1 1 calc GR
H20E H 0.3540 0.8823 0.5922 0.044 Uiso 1 1 calc GR
H20F H 0.4258 0.8764 0.5397 0.044 Uiso 1 1 calc GR
C21B C 0.2119(3) 0.6957(2) 0.5485(3) 0.0283(11) Uani 1 1 d .
H21D H 0.1735 0.6973 0.5067 0.042 Uiso 1 1 calc GR
H21E H 0.1969 0.7137 0.6028 0.042 Uiso 1 1 calc GR
H21F H 0.2246 0.6551 0.5591 0.042 Uiso 1 1 calc GR
C22B C 0.3893(2) 0.62911(17) 0.5580(3) 0.0140(9) Uani 1 1 d .
H22B H 0.3825 0.6671 0.5357 0.017 Uiso 1 1 calc R
C23B C 0.4213(2) 0.62098(18) 0.6419(3) 0.0139(9) Uani 1 1 d .
C24B C 0.4363(2) 0.66772(19) 0.6969(3) 0.0179(9) Uani 1 1 d .
H24B H 0.4254 0.7061 0.6788 0.021 Uiso 1 1 calc R
C25B C 0.4664(2) 0.6591(2) 0.7768(3) 0.0199(10) Uani 1 1 d .
H25B H 0.4754 0.6911 0.8141 0.024 Uiso 1 1 calc R
C26B C 0.4833(2) 0.60271(19) 0.8018(3) 0.0196(10) Uani 1 1 d .
H26B H 0.5043 0.5965 0.8566 0.024 Uiso 1 1 calc R
C27B C 0.4704(2) 0.55504(19) 0.7486(3) 0.0158(9) Uani 1 1 d .
H27B H 0.4825 0.5169 0.7666 0.019 Uiso 1 1 calc R
C28B C 0.4395(2) 0.56450(19) 0.6684(2) 0.0125(8) Uani 1 1 d .
C29B C 0.4572(2) 0.46441(16) 0.6239(2) 0.0125(8) Uani 1 1 d .
H29B H 0.5047 0.4711 0.6491 0.015 Uiso 1 1 calc R
C30B C 0.4154(3) 0.4260(2) 0.6872(3) 0.0206(10) Uani 1 1 d .
H30B H 0.4061 0.4479 0.7417 0.025 Uiso 1 1 calc R
C31B C 0.4638(3) 0.37350(19) 0.7060(3) 0.0259(11) Uani 1 1 d .
H31C H 0.5085 0.3873 0.7310 0.031 Uiso 1 1 calc R
H31D H 0.4411 0.3474 0.7484 0.031 Uiso 1 1 calc R
C32B C 0.4783(3) 0.3401(2) 0.6217(3) 0.0239(11) Uani 1 1 d .
H32B H 0.5092 0.3060 0.6340 0.029 Uiso 1 1 calc R
C33B C 0.5141(2) 0.38024(17) 0.5568(3) 0.0208(10) Uani 1 1 d .
H33C H 0.5233 0.3588 0.5026 0.025 Uiso 1 1 calc R
H33D H 0.5595 0.3936 0.5804 0.025 Uiso 1 1 calc R
C34B C 0.4665(2) 0.43329(17) 0.5382(2) 0.0129(8) Uani 1 1 d .
H34B H 0.4900 0.4597 0.4959 0.016 Uiso 1 1 calc R
C35B C 0.3966(3) 0.4119(2) 0.5010(3) 0.0169(10) Uani 1 1 d .
H35C H 0.3658 0.4456 0.4889 0.020 Uiso 1 1 calc R
H35D H 0.4050 0.3911 0.4461 0.020 Uiso 1 1 calc R
C36B C 0.3607(3) 0.37134(19) 0.5651(3) 0.0225(10) Uani 1 1 d .
H36B H 0.3154 0.3574 0.5403 0.027 Uiso 1 1 calc R
C37B C 0.4085(3) 0.31894(18) 0.5839(3) 0.0263(11) Uani 1 1 d .
H37C H 0.3852 0.2926 0.6254 0.032 Uiso 1 1 calc R
H37D H 0.4172 0.2971 0.5300 0.032 Uiso 1 1 calc R
C38B C 0.3467(3) 0.4053(2) 0.6484(3) 0.0236(11) Uani 1 1 d .
H38C H 0.3164 0.4391 0.6357 0.028 Uiso 1 1 calc R
H38D H 0.3220 0.3801 0.6902 0.028 Uiso 1 1 calc R

loop_
_atom_site_aniso_label
_atom_site_aniso_U_11
_atom_site_aniso_U_22
_atom_site_aniso_U_33
_atom_site_aniso_U_23
_atom_site_aniso_U_13
_atom_site_aniso_U_12
Ru1 0.0092(2) 0.01358(18) 0.0112(4) 0.00017(13) -0.00027(13) 0.00040(15)
Cl1 0.0122(6) 0.0289(6) 0.0167(6) 0.0025(4) 0.0019(4) -0.0017(4)
Cl2 0.0124(5) 0.0252(6) 0.0152(6) 0.0008(4) 0.0020(4) 0.0016(5)
O1 0.0143(17) 0.0133(14) 0.0135(15) -0.0009(11) -0.0023(12) 0.0020(12)
N1 0.0137(19) 0.0141(16) 0.0160(17) 0.0015(14) -0.0052(13) 0.0018(16)
N2 0.019(2) 0.0189(19) 0.0154(19) -0.0040(14) -0.0077(15) 0.0019(16)
C1 0.008(2) 0.017(2) 0.015(2) 0.0004(15) 0.0005(16) -0.0020(17)
C2 0.014(2) 0.018(2) 0.021(2) 0.0007(17) -0.0086(18) 0.0033(18)
C3 0.025(3) 0.020(2) 0.029(3) -0.0015(19) -0.016(2) 0.005(2)
C4 0.013(2) 0.0144(19) 0.013(2) 0.0017(15) -0.0037(16) -0.0015(17)
C5 0.016(2) 0.023(2) 0.011(2) 0.0016(16) -0.0025(16) -0.0045(18)
C6 0.027(3) 0.020(2) 0.018(2) 0.0020(17) -0.0061(19) -0.013(2)
C7 0.024(3) 0.018(2) 0.016(2) 0.0005(17) -0.0063(19) -0.0028(19)
C8 0.020(3) 0.021(2) 0.014(2) -0.0036(17) -0.0019(17) 0.002(2)
C9 0.010(2) 0.017(2) 0.016(2) 0.0002(16) -0.0047(16) -0.0023(17)
C10 0.018(3) 0.031(3) 0.023(2) 0.0006(19) 0.0016(19) -0.010(2)
C11 0.045(4) 0.020(2) 0.026(3) 0.003(2) -0.005(2) -0.008(2)
C12 0.015(2) 0.021(2) 0.020(2) 0.0033(16) 0.000(2) -0.001(2)
C13 0.017(3) 0.016(2) 0.020(2) 0.0019(17) -0.0038(18) 0.0045(18)
C14 0.020(3) 0.0144(19) 0.015(2) 0.0010(15) -0.0025(18) 0.0037(19)
C15 0.024(3) 0.016(2) 0.018(2) -0.0002(17) -0.0016(19) -0.0019(19)
C16 0.019(2) 0.0173(18) 0.017(2) -0.0028(16) -0.0073(19) 0.0052(18)
C17 0.023(3) 0.022(2) 0.016(2) -0.0010(17) -0.0033(18) 0.0111(19)
C18 0.014(2) 0.018(2) 0.018(2) 0.0003(18) -0.0003(19) 0.0065(17)
C19 0.026(3) 0.025(2) 0.018(2) -0.0032(18) 0.005(2) -0.004(2)
C20 0.035(3) 0.024(2) 0.024(3) -0.0040(19) -0.012(2) 0.001(2)
C21 0.022(3) 0.029(2) 0.035(3) -0.003(2) 0.006(2) 0.005(2)
C22 0.013(2) 0.0138(19) 0.018(2) -0.0003(16) -0.0007(17) 0.0023(16)
C23 0.008(2) 0.020(2) 0.014(2) -0.0013(16) 0.0011(16) 0.0009(17)
C24 0.018(3) 0.018(2) 0.022(2) -0.0033(17) 0.0002(19) 0.0009(19)
C25 0.018(3) 0.025(2) 0.022(2) -0.0076(18) -0.0032(19) 0.003(2)
C26 0.019(3) 0.029(2) 0.013(2) -0.0019(17) -0.0044(18) 0.000(2)
C27 0.015(2) 0.021(2) 0.017(2) 0.0002(16) -0.0031(16) 0.0015(18)
C28 0.011(2) 0.018(2) 0.0106(18) -0.0032(16) -0.0009(14) -0.0011(18)
C29 0.015(2) 0.015(2) 0.018(2) -0.0018(15) -0.0040(17) 0.0042(17)
C30 0.029(3) 0.018(2) 0.013(2) 0.0025(17) 0.0001(18) -0.002(2)
C31 0.043(3) 0.019(2) 0.017(2) 0.0048(17) -0.010(2) -0.003(2)
C32 0.033(3) 0.015(2) 0.032(3) 0.0006(19) -0.014(2) 0.000(2)
C33 0.020(3) 0.020(2) 0.026(3) -0.0043(18) -0.007(2) 0.0055(19)
C34 0.016(2) 0.017(2) 0.016(2) -0.0008(17) -0.0028(15) 0.0001(18)
C35 0.018(3) 0.020(2) 0.013(2) -0.0014(17) -0.0006(18) -0.0023(19)
C36 0.025(3) 0.024(2) 0.017(2) 0.0014(17) -0.004(2) -0.010(2)
C37 0.039(3) 0.017(2) 0.024(3) -0.0008(18) -0.008(2) -0.010(2)
C38 0.026(3) 0.023(2) 0.023(3) 0.0058(19) 0.004(2) -0.007(2)
Ru1B 0.0095(2) 0.01350(18) 0.0081(4) 0.00012(13) -0.00057(13) 0.00058(15)
Cl1B 0.0126(6) 0.0300(6) 0.0133(6) 0.0017(4) 0.0025(4) -0.0020(4)
Cl2B 0.0125(5) 0.0234(5) 0.0118(6) 0.0011(4) 0.0016(4) 0.0023(4)
O1B 0.0132(17) 0.0154(14) 0.0088(14) -0.0016(10) -0.0031(11) 0.0003(12)
N1B 0.017(2) 0.0141(16) 0.0147(17) 0.0018(14) -0.0061(14) -0.0006(16)
N2B 0.018(2) 0.0105(16) 0.0153(18) 0.0001(13) -0.0049(15) 0.0009(14)
C1B 0.011(2) 0.017(2) 0.0110(19) 0.0012(15) 0.0000(16) 0.0017(17)
C2B 0.019(3) 0.020(2) 0.015(2) -0.0001(16) -0.0042(17) 0.0040(19)
C3B 0.025(3) 0.018(2) 0.029(3) 0.0011(19) -0.016(2) 0.004(2)
C4B 0.013(2) 0.0152(19) 0.0106(19) 0.0006(15) -0.0044(16) 0.0009(17)
C5B 0.014(2) 0.022(2) 0.012(2) 0.0011(16) -0.0027(16) -0.0034(18)
C6B 0.023(3) 0.023(2) 0.014(2) 0.0039(17) -0.0024(18) -0.0099(19)
C7B 0.026(3) 0.0138(19) 0.014(2) -0.0001(16) -0.0061(18) -0.0036(18)
C8B 0.019(2) 0.018(2) 0.013(2) -0.0035(16) -0.0060(17) 0.0037(19)
C9B 0.013(2) 0.018(2) 0.014(2) 0.0029(16) -0.0042(16) -0.0047(18)
C10B 0.012(2) 0.032(2) 0.017(2) 0.0010(18) 0.0016(17) -0.0020(19)
C11B 0.045(4) 0.017(2) 0.030(3) 0.001(2) -0.004(2) 0.002(2)
C12B 0.016(2) 0.020(2) 0.017(2) 0.0025(15) -0.0020(19) 0.000(2)
C13B 0.016(2) 0.015(2) 0.017(2) -0.0030(16) -0.0056(17) 0.0062(18)
C14B 0.017(2) 0.018(2) 0.0126(19) 0.0017(15) -0.0036(18) 0.004(2)
C15B 0.017(3) 0.017(2) 0.024(2) 0.0056(18) -0.0067(19) 0.0004(19)
C16B 0.027(3) 0.0162(18) 0.016(2) 0.0009(16) -0.010(2) 0.004(2)
C17B 0.027(3) 0.023(2) 0.014(2) -0.0039(17) -0.0055(19) 0.012(2)
C18B 0.019(2) 0.0178(19) 0.015(2) -0.0008(17) -0.0026(19) 0.0066(17)
C19B 0.027(3) 0.022(2) 0.018(2) 0.0032(18) 0.002(2) 0.000(2)
C20B 0.041(3) 0.021(2) 0.027(3) -0.007(2) -0.014(2) 0.002(2)
C21B 0.021(3) 0.031(2) 0.033(3) -0.004(2) 0.008(2) 0.003(2)
C22B 0.011(2) 0.0173(19) 0.014(2) 0.0015(15) 0.0006(16) 0.0016(17)
C23B 0.013(2) 0.018(2) 0.0107(19) -0.0024(15) -0.0003(16) -0.0024(17)
C24B 0.017(3) 0.017(2) 0.020(2) -0.0034(17) 0.0013(18) 0.0006(18)
C25B 0.020(3) 0.024(2) 0.015(2) -0.0067(17) -0.0022(18) -0.002(2)
C26B 0.020(3) 0.027(2) 0.012(2) -0.0022(17) -0.0031(17) 0.001(2)
C27B 0.016(2) 0.020(2) 0.0112(19) 0.0000(15) 0.0023(16) 0.0024(18)
C28B 0.007(2) 0.020(2) 0.0104(18) -0.0011(17) 0.0007(14) 0.0007(18)
C29B 0.014(2) 0.0125(19) 0.0110(19) 0.0017(14) -0.0036(15) 0.0020(16)
C30B 0.031(3) 0.021(2) 0.010(2) 0.0017(17) -0.0004(18) -0.005(2)
C31B 0.042(3) 0.017(2) 0.018(2) 0.0064(17) -0.010(2) -0.004(2)
C32B 0.035(3) 0.017(2) 0.020(2) 0.0014(18) -0.006(2) 0.003(2)
C33B 0.023(3) 0.016(2) 0.023(2) -0.0043(17) -0.0056(19) 0.0004(18)
C34B 0.015(2) 0.0137(18) 0.0102(17) -0.0008(15) -0.0010(14) 0.0014(17)
C35B 0.019(3) 0.019(2) 0.013(2) -0.0022(18) 0.0016(19) -0.0066(19)
C36B 0.023(3) 0.027(2) 0.017(2) 0.0033(17) -0.002(2) -0.013(2)
C37B 0.040(3) 0.018(2) 0.021(2) 0.0008(18) -0.005(2) -0.011(2)
C38B 0.027(3) 0.026(2) 0.017(2) 0.0028(18) 0.0062(19) -0.008(2)

loop_
_atom_type_symbol
_atom_type_description
_atom_type_scat_dispersion_real
_atom_type_scat_dispersion_imag
_atom_type_scat_source
C C 0.0033 0.0016 'International Tables Vol C Tables 4.2.6.8 and 6.1.1.4'
H H 0.0000 0.0000 'International Tables Vol C Tables 4.2.6.8 and 6.1.1.4'
Cl Cl 0.1484 0.1585 'International Tables Vol C Tables 4.2.6.8 and 6.1.1.4'
N N 0.0061 0.0033 'International Tables Vol C Tables 4.2.6.8 and 6.1.1.4'
O O 0.0106 0.0060 'International Tables Vol C Tables 4.2.6.8 and 6.1.1.4'
Ru Ru -1.2594 0.8363 'International Tables Vol C Tables 4.2.6.8 and 6.1.1.4'

loop_
_exptl_crystal_face_index_h
_exptl_crystal_face_index_k
_exptl_crystal_face_index_l
_exptl_crystal_face_perp_dist
-1.00 0.00 1.00 0.0250
1.00 0.00 0.00 0.0170
-1.00 0.00 0.00 0.0340
0.00 0.00 1.00 0.0420
0.00 1.00 0.00 0.0800
0.00 -1.00 0.00 0.0940
1.00 3.00 1.00 0.0750
-5.00 -1.00 -5.00 0.0280
4.00 3.00 5.00 0.0510
-2.00 3.00 -5.00 0.0610
1.00 1.00 -3.00 0.0490
4.00 3.00 -1.00 0.0390
-1.00 3.00 4.00 0.0520
-2.00 -5.00 4.00 0.0730
-4.00 -5.00 2.00 0.0650

loop_
_geom_angle_atom_site_label_1
_geom_angle_atom_site_label_2
_geom_angle_atom_site_label_3
_geom_angle
Cl1 Ru1 Cl2 162.52(4)
Cl1 Ru1 O1 84.51(8)
O1 Ru1 Cl2 89.66(8)
C1 Ru1 Cl1 88.66(13)
C1 Ru1 Cl2 97.09(13)
C1 Ru1 O1 173.13(14)
C22 Ru1 Cl1 98.30(14)
C22 Ru1 Cl2 96.75(14)
C22 Ru1 O1 79.08(15)
C22 Ru1 C1 101.29(17)
C28 O1 Ru1 107.7(2)
C28 O1 C29 116.3(3)
C29 O1 Ru1 135.6(2)
C1 N1 C2 114.5(3)
C1 N1 C4 125.4(3)
C4 N1 C2 119.9(3)
C1 N2 C3 113.2(3)
C1 N2 C13 127.4(4)
C13 N2 C3 119.3(3)
N1 C1 Ru1 121.1(3)
N1 C1 N2 106.8(4)
N2 C1 Ru1 131.7(3)
N1 C2 H2A 111.4
N1 C2 H2B 111.4
N1 C2 C3 102.0(3)
H2A C2 H2B 109.2
C3 C2 H2A 111.4
C3 C2 H2B 111.4
N2 C3 C2 103.4(3)
N2 C3 H3A 111.1
N2 C3 H3B 111.1
C2 C3 H3A 111.1
C2 C3 H3B 111.1
H3A C3 H3B 109.0
C5 C4 N1 120.4(4)
C5 C4 C9 121.7(4)
C9 C4 N1 117.7(4)
C4 C5 C10 122.5(4)
C6 C5 C4 117.6(4)
C6 C5 C10 119.8(4)
C5 C6 H6 119.0
C7 C6 C5 122.0(4)
C7 C6 H6 119.0
C6 C7 C11 120.0(4)
C8 C7 C6 118.8(4)
C8 C7 C11 121.1(4)
C7 C8 H8 119.1
C7 C8 C9 121.8(4)
C9 C8 H8 119.1
C4 C9 C12 122.3(4)
C8 C9 C4 117.6(4)
C8 C9 C12 120.1(4)
C5 C10 H10A 109.5
C5 C10 H10B 109.5
C5 C10 H10C 109.5
H10A C10 H10B 109.5
H10A C10 H10C 109.5
H10B C10 H10C 109.5
C7 C11 H11A 109.5
C7 C11 H11B 109.5
C7 C11 H11C 109.5
H11A C11 H11B 109.5
H11A C11 H11C 109.5
H11B C11 H11C 109.5
C9 C12 H12A 109.5
C9 C12 H12B 109.5
C9 C12 H12C 109.5
H12A C12 H12B 109.5
H12A C12 H12C 109.5
H12B C12 H12C 109.5
C14 C13 N2 118.7(4)
C18 C13 N2 119.5(4)
C18 C13 C14 121.9(4)
C13 C14 C19 120.5(4)
C15 C14 C13 118.2(4)
C15 C14 C19 121.2(4)
C14 C15 H15 119.2
C16 C15 C14 121.6(4)
C16 C15 H15 119.2
C15 C16 C17 118.5(4)
C15 C16 C20 121.3(4)
C17 C16 C20 120.2(4)
C16 C17 H17 119.0
C18 C17 C16 121.9(4)
C18 C17 H17 119.0
C13 C18 C21 120.5(4)
C17 C18 C13 117.8(4)
C17 C18 C21 121.6(4)
C14 C19 H19A 109.5
C14 C19 H19B 109.5
C14 C19 H19C 109.5
H19A C19 H19B 109.5
H19A C19 H19C 109.5
H19B C19 H19C 109.5
C16 C20 H20A 109.5
C16 C20 H20B 109.5
C16 C20 H20C 109.5
H20A C20 H20B 109.5
H20A C20 H20C 109.5
H20B C20 H20C 109.5
C18 C21 H21A 109.5
C18 C21 H21B 109.5
C18 C21 H21C 109.5
H21A C21 H21B 109.5
H21A C21 H21C 109.5
H21B C21 H21C 109.5
Ru1 C22 H22 120.6
C23 C22 Ru1 118.9(3)
C23 C22 H22 120.6
C24 C23 C22 122.0(4)
C24 C23 C28 118.8(4)
C28 C23 C22 119.2(4)
C23 C24 H24 119.7
C25 C24 C23 120.7(4)
C25 C24 H24 119.7
C24 C25 H25 120.3
C26 C25 C24 119.4(4)
C26 C25 H25 120.3
C25 C26 H26 119.2
C25 C26 C27 121.6(4)
C27 C26 H26 119.2
C26 C27 H27 120.4
C28 C27 C26 119.1(4)
C28 C27 H27 120.4
O1 C28 C23 113.9(3)
O1 C28 C27 125.7(4)
C27 C28 C23 120.4(4)
O1 C29 H29 107.8
O1 C29 C30 112.7(4)
O1 C29 C34 110.0(3)
C30 C29 H29 107.8
C34 C29 H29 107.8
C34 C29 C30 110.6(4)
C29 C30 H30 109.9
C29 C30 C31 105.6(4)
C31 C30 H30 109.9
C38 C30 C29 112.2(4)
C38 C30 H30 109.9
C38 C30 C31 109.1(4)
C30 C31 H31A 109.8
C30 C31 H31B 109.8
H31A C31 H31B 108.2
C32 C31 C30 109.6(4)
C32 C31 H31A 109.8
C32 C31 H31B 109.8
C31 C32 H32 109.6
C31 C32 C33 109.6(4)
C31 C32 C37 109.3(4)
C33 C32 H32 109.6
C33 C32 C37 109.2(4)
C37 C32 H32 109.6
C32 C33 H33A 109.8
C32 C33 H33B 109.8
C32 C33 C34 109.6(4)
H33A C33 H33B 108.2
C34 C33 H33A 109.8
C34 C33 H33B 109.8
C29 C34 C33 106.0(3)
C29 C34 H34 109.8
C29 C34 C35 111.8(4)
C33 C34 H34 109.8
C35 C34 C33 109.6(4)
C35 C34 H34 109.8
C34 C35 H35A 109.6
C34 C35 H35B 109.6
H35A C35 H35B 108.1
C36 C35 C34 110.3(4)
C36 C35 H35A 109.6
C36 C35 H35B 109.6
C35 C36 H36 109.6
C35 C36 C37 109.7(4)
C35 C36 C38 109.2(4)
C37 C36 H36 109.6
C38 C36 H36 109.6
C38 C36 C37 109.0(4)
C32 C37 H37A 109.8
C32 C37 H37B 109.8
C36 C37 C32 109.5(4)
C36 C37 H37A 109.8
C36 C37 H37B 109.8
H37A C37 H37B 108.2
C30 C38 C36 110.2(4)
C30 C38 H38A 109.6
C30 C38 H38B 109.6
C36 C38 H38A 109.6
C36 C38 H38B 109.6
H38A C38 H38B 108.1
Cl1B Ru1B Cl2B 161.81(4)
Cl1B Ru1B O1B 83.84(8)
O1B Ru1B Cl2B 90.03(8)
C1B Ru1B Cl1B 89.84(13)
C1B Ru1B Cl2B 96.37(13)
C1B Ru1B O1B 173.57(14)
C22B Ru1B Cl1B 98.56(13)
C22B Ru1B Cl2B 97.02(13)
C22B Ru1B O1B 78.86(14)
C22B Ru1B C1B 100.94(17)
C28B O1B Ru1B 107.0(2)
C28B O1B C29B 116.6(3)
C29B O1B Ru1B 135.7(2)
C1B N1B C2B 114.2(3)
C1B N1B C4B 125.6(3)
C4B N1B C2B 120.1(3)
C1B N2B C3B 113.6(3)
C1B N2B C13B 126.8(4)
C13B N2B C3B 119.6(3)
N1B C1B Ru1B 121.1(3)
N1B C1B N2B 106.6(3)
N2B C1B Ru1B 132.1(3)
N1B C2B H2C 111.3
N1B C2B H1 111.3
N1B C2B C3B 102.4(3)
H2C C2B H1 109.2
C3B C2B H2C 111.3
C3B C2B H1 111.3
N2B C3B C2B 103.0(3)
N2B C3B H3C 111.2
N2B C3B H3D 111.2
C2B C3B H3C 111.2
C2B C3B H3D 111.2
H3C C3B H3D 109.1
C5B C4B N1B 119.5(4)
C9B C4B N1B 118.7(4)
C9B C4B C5B 121.6(4)
C4B C5B C10B 122.9(4)
C6B C5B C4B 117.6(4)
C6B C5B C10B 119.4(4)
C5B C6B H6B 119.1
C7B C6B C5B 121.7(4)
C7B C6B H6B 119.1
C6B C7B C11B 120.8(4)
C8B C7B C6B 118.8(4)
C8B C7B C11B 120.4(4)
C7B C8B H8B 119.3
C7B C8B C9B 121.5(4)
C9B C8B H8B 119.3
C4B C9B C8B 118.3(4)
C4B C9B C12B 121.9(4)
C8B C9B C12B 119.8(4)
C5B C10B H10D 109.5
C5B C10B H10E 109.5
C5B C10B H10F 109.5
H10D C10B H10E 109.5
H10D C10B H10F 109.5
H10E C10B H10F 109.5
C7B C11B H11D 109.5
C7B C11B H11E 109.5
C7B C11B H11F 109.5
H11D C11B H11E 109.5
H11D C11B H11F 109.5
H11E C11B H11F 109.5
C9B C12B H12D 109.5
C9B C12B H12E 109.5
C9B C12B H12F 109.5
H12D C12B H12E 109.5
H12D C12B H12F 109.5
H12E C12B H12F 109.5
C14B C13B N2B 118.8(4)
C14B C13B C18B 122.6(4)
C18B C13B N2B 118.6(4)
C13B C14B C15B 117.6(4)
C13B C14B C19B 120.7(4)
C15B C14B C19B 121.6(4)
C14B C15B H15B 119.0
C16B C15B C14B 122.0(4)
C16B C15B H15B 119.0
C15B C16B C17B 119.3(4)
C15B C16B C20B 121.0(5)
C17B C16B C20B 119.6(4)
C16B C17B H17B 119.5
C16B C17B C18B 120.9(4)
C18B C17B H17B 119.5
C13B C18B C17B 117.6(4)
C13B C18B C21B 121.3(4)
C17B C18B C21B 121.0(4)
C14B C19B H19D 109.5
C14B C19B H19E 109.5
C14B C19B H19F 109.5
H19D C19B H19E 109.5
H19D C19B H19F 109.5
H19E C19B H19F 109.5
C16B C20B H20D 109.5
C16B C20B H20E 109.5
C16B C20B H20F 109.5
H20D C20B H20E 109.5
H20D C20B H20F 109.5
H20E C20B H20F 109.5
C18B C21B H21D 109.5
C18B C21B H21E 109.5
C18B C21B H21F 109.5
H21D C21B H21E 109.5
H21D C21B H21F 109.5
H21E C21B H21F 109.5
Ru1B C22B H22B 120.2
C23B C22B Ru1B 119.5(3)
C23B C22B H22B 120.2
C24B C23B C22B 122.2(4)
C24B C23B C28B 118.8(4)
C28B C23B C22B 119.1(4)
C23B C24B H24B 119.3
C25B C24B C23B 121.4(4)
C25B C24B H24B 119.3
C24B C25B H25B 120.7
C24B C25B C26B 118.6(4)
C26B C25B H25B 120.7
C25B C26B H26B 119.0
C25B C26B C27B 121.9(4)
C27B C26B H26B 119.0
C26B C27B H27B 120.7
C28B C27B C26B 118.6(4)
C28B C27B H27B 120.7
O1B C28B C23B 114.6(3)
O1B C28B C27B 124.8(4)
C27B C28B C23B 120.6(4)
O1B C29B H29B 108.0
O1B C29B C30B 112.8(3)
O1B C29B C34B 109.6(3)
C30B C29B H29B 108.0
C34B C29B H29B 108.0
C34B C29B C30B 110.3(3)
C29B C30B H30B 109.9
C29B C30B C31B 104.9(4)
C31B C30B H30B 109.9
C38B C30B C29B 112.0(4)
C38B C30B H30B 109.9
C38B C30B C31B 110.1(4)
C30B C31B H31C 109.7
C30B C31B H31D 109.7
H31C C31B H31D 108.2
C32B C31B C30B 109.7(4)
C32B C31B H31C 109.7
C32B C31B H31D 109.7
C31B C32B H32B 109.7
C33B C32B C31B 109.6(4)
C33B C32B H32B 109.7
C33B C32B C37B 109.2(4)
C37B C32B C31B 109.0(4)
C37B C32B H32B 109.7
C32B C33B H33C 109.7
C32B C33B H33D 109.7
C32B C33B C34B 109.8(4)
H33C C33B H33D 108.2
C34B C33B H33C 109.7
C34B C33B H33D 109.7
C29B C34B C33B 106.1(3)
C29B C34B H34B 109.8
C29B C34B C35B 112.1(3)
C33B C34B H34B 109.8
C35B C34B C33B 109.1(3)
C35B C34B H34B 109.8
C34B C35B H35C 109.6
C34B C35B H35D 109.6
H35C C35B H35D 108.2
C36B C35B C34B 110.1(4)
C36B C35B H35C 109.6
C36B C35B H35D 109.6
C35B C36B H36B 109.6
C35B C36B C37B 109.7(4)
C35B C36B C38B 108.3(4)
C37B C36B H36B 109.6
C38B C36B H36B 109.6
C38B C36B C37B 110.0(4)
C32B C37B C36B 109.8(4)
C32B C37B H37C 109.7
C32B C37B H37D 109.7
C36B C37B H37C 109.7
C36B C37B H37D 109.7
H37C C37B H37D 108.2
C30B C38B C36B 110.1(4)
C30B C38B H38C 109.6
C30B C38B H38D 109.6
C36B C38B H38C 109.6
C36B C38B H38D 109.6
H38C C38B H38D 108.2

loop_
_geom_bond_atom_site_label_1
_geom_bond_atom_site_label_2
_geom_bond_distance
Ru1 Cl1 2.3242(12)
Ru1 Cl2 2.3570(11)
Ru1 O1 2.338(3)
Ru1 C1 1.984(4)
Ru1 C22 1.827(4)
O1 C28 1.376(5)
O1 C29 1.480(5)
N1 C1 1.341(5)
N1 C2 1.478(5)
N1 C4 1.441(5)
N2 C1 1.359(5)
N2 C3 1.472(6)
N2 C13 1.430(5)
C2 H2A 0.9900
C2 H2B 0.9900
C2 C3 1.518(6)
C3 H3A 0.9900
C3 H3B 0.9900
C4 C5 1.400(6)
C4 C9 1.406(6)
C5 C6 1.388(6)
C5 C10 1.510(6)
C6 H6 0.9500
C6 C7 1.386(7)
C7 C8 1.384(6)
C7 C11 1.520(6)
C8 H8 0.9500
C8 C9 1.393(6)
C9 C12 1.500(6)
C10 H10A 0.9800
C10 H10B 0.9800
C10 H10C 0.9800
C11 H11A 0.9800
C11 H11B 0.9800
C11 H11C 0.9800
C12 H12A 0.9800
C12 H12B 0.9800
C12 H12C 0.9800
C13 C14 1.402(6)
C13 C18 1.396(6)
C14 C15 1.397(6)
C14 C19 1.507(6)
C15 H15 0.9500
C15 C16 1.386(6)
C16 C17 1.401(6)
C16 C20 1.517(6)
C17 H17 0.9500
C17 C18 1.394(6)
C18 C21 1.509(6)
C19 H19A 0.9800
C19 H19B 0.9800
C19 H19C 0.9800
C20 H20A 0.9800
C20 H20B 0.9800
C20 H20C 0.9800
C21 H21A 0.9800
C21 H21B 0.9800
C21 H21C 0.9800
C22 H22 0.9500
C22 C23 1.449(6)
C23 C24 1.407(6)
C23 C28 1.416(6)
C24 H24 0.9500
C24 C25 1.386(6)
C25 H25 0.9500
C25 C26 1.384(6)
C26 H26 0.9500
C26 C27 1.397(6)
C27 H27 0.9500
C27 C28 1.386(5)
C29 H29 1.0000
C29 C30 1.537(6)
C29 C34 1.520(6)
C30 H30 1.0000
C30 C31 1.554(6)
C30 C38 1.532(7)
C31 H31A 0.9900
C31 H31B 0.9900
C31 C32 1.535(7)
C32 H32 1.0000
C32 C33 1.537(7)
C32 C37 1.548(7)
C33 H33A 0.9900
C33 H33B 0.9900
C33 C34 1.549(6)
C34 H34 1.0000
C34 C35 1.536(6)
C35 H35A 0.9900
C35 H35B 0.9900
C35 C36 1.523(6)
C36 H36 1.0000
C36 C37 1.547(6)
C36 C38 1.532(6)
C37 H37A 0.9900
C37 H37B 0.9900
C38 H38A 0.9900
C38 H38B 0.9900
Ru1B Cl1B 2.3220(11)
Ru1B Cl2B 2.3550(11)
Ru1B O1B 2.355(3)
Ru1B C1B 1.986(4)
Ru1B C22B 1.821(4)
O1B C28B 1.379(5)
O1B C29B 1.476(4)
N1B C1B 1.351(5)
N1B C2B 1.470(5)
N1B C4B 1.435(5)
N2B C1B 1.357(5)
N2B C3B 1.469(5)
N2B C13B 1.438(5)
C2B H2C 0.9900
C2B H1 0.9900
C2B C3B 1.524(6)
C3B H3C 0.9900
C3B H3D 0.9900
C4B C5B 1.403(6)
C4B C9B 1.394(6)
C5B C6B 1.398(6)
C5B C10B 1.513(6)
C6B H6B 0.9500
C6B C7B 1.395(6)
C7B C8B 1.385(6)
C7B C11B 1.515(6)
C8B H8B 0.9500
C8B C9B 1.398(6)
C9B C12B 1.512(6)
C10B H10D 0.9800
C10B H10E 0.9800
C10B H10F 0.9800
C11B H11D 0.9800
C11B H11E 0.9800
C11B H11F 0.9800
C12B H12D 0.9800
C12B H12E 0.9800
C12B H12F 0.9800
C13B C14B 1.389(6)
C13B C18B 1.403(6)
C14B C15B 1.397(6)
C14B C19B 1.501(6)
C15B H15B 0.9500
C15B C16B 1.382(6)
C16B C17B 1.393(7)
C16B C20B 1.524(6)
C17B H17B 0.9500
C17B C18B 1.408(6)
C18B C21B 1.507(6)
C19B H19D 0.9800
C19B H19E 0.9800
C19B H19F 0.9800
C20B H20D 0.9800
C20B H20E 0.9800
C20B H20F 0.9800
C21B H21D 0.9800
C21B H21E 0.9800
C21B H21F 0.9800
C22B H22B 0.9500
C22B C23B 1.449(6)
C23B C24B 1.402(6)
C23B C28B 1.407(6)
C24B H24B 0.9500
C24B C25B 1.380(6)
C25B H25B 0.9500
C25B C26B 1.393(6)
C26B H26B 0.9500
C26B C27B 1.394(6)
C27B H27B 0.9500
C27B C28B 1.393(5)
C29B H29B 1.0000
C29B C30B 1.543(6)
C29B C34B 1.520(5)
C30B H30B 1.0000
C30B C31B 1.550(7)
C30B C38B 1.520(7)
C31B H31C 0.9900
C31B H31D 0.9900
C31B C32B 1.541(6)
C32B H32B 1.0000
C32B C33B 1.528(6)
C32B C37B 1.535(7)
C33B H33C 0.9900
C33B H33D 0.9900
C33B C34B 1.549(6)
C34B H34B 1.0000
C34B C35B 1.536(6)
C35B H35C 0.9900
C35B H35D 0.9900
C35B C36B 1.525(6)
C36B H36B 1.0000
C36B C37B 1.540(7)
C36B C38B 1.533(6)
C37B H37C 0.9900
C37B H37D 0.9900
C38B H38C 0.9900
C38B H38D 0.9900
